data_4516276
loop_
_publ_author_name
'Yamada, Manabu'
'Hamada, Fumio'

_publ_section_title
;
 Halogen Interactions in Macrocyclic Thiacalix[4]arene Systems
;
_journal_issue 4
_journal_name_full 'Crystal Growth &amp; Design'
_journal_page_first 1889
_journal_paper_doi 10.1021/acs.cgd.5b00065
_journal_volume 15
_journal_year 2015
_chemical_formula_moiety 'C56 H76 Br4 O4 S4'
_chemical_formula_sum 'C56 H76 Br4 O4 S4'
_chemical_formula_weight 1261.05
_space_group_IT_number 2
_space_group_name_Hall '-P 1'
_space_group_name_H-M_alt 'P -1'
_symmetry_cell_setting triclinic
_symmetry_space_group_name_H-M 'P -1'
_atom_sites_solution_hydrogens geom
_atom_sites_solution_primary direct
_atom_sites_solution_secondary difmap
_audit_creation_method SHELXL-97
_cell_angle_alpha 68.0240(10)
_cell_angle_beta 79.287(2)
_cell_angle_gamma 74.945(2)
_cell_formula_units_Z 2
_cell_length_a 9.9105(5)
_cell_length_b 18.2692(10)
_cell_length_c 18.3716(14)
_cell_measurement_temperature 140
_cell_volume 2964.1(3)
_computing_cell_refinement 'FS-PROCESS-AUTO(Rigaku/MSC Inc., 2005)'
_computing_data_collection 'FS-PROCESS-AUTO(Rigaku/MSC Inc., 2005)'
_computing_data_reduction 'CrystalStructure (Rigaku/MSC, 2003)'
_computing_molecular_graphics 'ORTEPIII (Burnett & Johnson, 1996) and PLATON (Spek, 2009)'
_computing_publication_material 'Yadokari-XG 2009 (Wakita, 2001, Kabuto et al., 2009)'
_computing_structure_refinement 'SHELXL97 (Sheldrick, 2008)'
_computing_structure_solution 'SHELXS97 (Sheldrick, 2008)'
_diffrn_ambient_temperature 140
_diffrn_measured_fraction_theta_full 0.982
_diffrn_measured_fraction_theta_max 0.982
_diffrn_measurement_device_type 'Rigaku RAXIS-RAPID'
_diffrn_measurement_method \w
_diffrn_radiation_monochromator graphite
_diffrn_radiation_source 'fine-focus sealed tube'
_diffrn_radiation_type MoK\a
_diffrn_radiation_wavelength 0.71075
_diffrn_reflns_av_R_equivalents 0.0484
_diffrn_reflns_av_sigmaI/netI 0.0610
_diffrn_reflns_limit_h_max 11
_diffrn_reflns_limit_h_min -11
_diffrn_reflns_limit_k_max 21
_diffrn_reflns_limit_k_min -21
_diffrn_reflns_limit_l_max 21
_diffrn_reflns_limit_l_min -21
_diffrn_reflns_number 22408
_diffrn_reflns_theta_full 25.00
_diffrn_reflns_theta_max 25.00
_diffrn_reflns_theta_min 3.02
_exptl_absorpt_coefficient_mu 2.898
_exptl_absorpt_correction_T_max 1.0000
_exptl_absorpt_correction_T_min 0.7901
_exptl_absorpt_correction_type multi-scan
_exptl_absorpt_process_details '(ABSCOR; Higashi, 1995)'
_exptl_crystal_colour Colourless
_exptl_crystal_density_diffrn 1.411
_exptl_crystal_density_method 'not measured'
_exptl_crystal_description Prism
_exptl_crystal_F_000 1296
_exptl_crystal_size_max 0.3
_exptl_crystal_size_mid 0.3
_exptl_crystal_size_min 0.2
_refine_diff_density_max 1.056
_refine_diff_density_min -1.058
_refine_diff_density_rms 0.132
_refine_ls_extinction_method none
_refine_ls_goodness_of_fit_ref 1.141
_refine_ls_hydrogen_treatment constr
_refine_ls_matrix_type full
_refine_ls_number_parameters 763
_refine_ls_number_reflns 10250
_refine_ls_number_restraints 370
_refine_ls_restrained_S_all 1.142
_refine_ls_R_factor_all 0.1219
_refine_ls_R_factor_gt 0.0608
_refine_ls_shift/su_max 0.001
_refine_ls_shift/su_mean 0.000
_refine_ls_structure_factor_coef Fsqd
_refine_ls_weighting_details 'calc w=1/[\s^2^(Fo^2^)+(0.0704P)^2^+10.6818P] where P=(Fo^2^+2Fc^2^)/3'
_refine_ls_weighting_scheme calc
_refine_ls_wR_factor_gt 0.1424
_refine_ls_wR_factor_ref 0.2081
_reflns_number_gt 6248
_reflns_number_total 10250
_reflns_threshold_expression >2sigma(I)
_cod_data_source_file cg5b00065_si_004.cif
_cod_data_source_block TC4A-Br-Octyl
_cod_database_code 4516276

loop_
_symmetry_equiv_pos_as_xyz
'x, y, z'
'-x, -y, -z'

loop_
_atom_site_label
_atom_site_type_symbol
_atom_site_fract_x
_atom_site_fract_y
_atom_site_fract_z
_atom_site_U_iso_or_equiv
_atom_site_adp_type
_atom_site_occupancy
_atom_site_symmetry_multiplicity
_atom_site_calc_flag
_atom_site_refinement_flags
_atom_site_disorder_assembly
_atom_site_disorder_group
C1 C 0.5106(7) 0.7111(4) 0.3007(4) 0.0461(17) Uani 1 1 d . . .
C2 C 0.4499(7) 0.7257(4) 0.3705(4) 0.0450(16) Uani 1 1 d . F .
C3 C 0.4451(8) 0.7998(5) 0.3757(5) 0.0570(19) Uani 1 1 d . . .
H3 H 0.4062 0.8100 0.4232 0.068 Uiso 1 1 calc R . .
C4 C 0.4959(9) 0.8586(5) 0.3131(5) 0.060(2) Uani 1 1 d . . .
C5 C 0.5544(7) 0.8444(4) 0.2445(5) 0.0509(18) Uani 1 1 d . . .
H5 H 0.5881 0.8862 0.2014 0.061 Uiso 1 1 calc R . .
C6 C 0.5652(7) 0.7708(4) 0.2370(4) 0.0470(17) Uani 1 1 d . . .
S1 S 0.66228(19) 0.75411(14) 0.15324(12) 0.0600(5) Uani 1 1 d . . .
C7 C 0.4224(7) 0.7455(4) 0.0997(4) 0.0442(16) Uani 1 1 d . . .
C8 C 0.5620(7) 0.7098(4) 0.1181(4) 0.0488(17) Uani 1 1 d . . .
C9 C 0.6325(7) 0.6429(5) 0.0981(5) 0.057(2) Uani 1 1 d . . .
H9 H 0.7271 0.6192 0.1093 0.068 Uiso 1 1 calc R . .
C10 C 0.5654(8) 0.6108(5) 0.0620(5) 0.057(2) Uani 1 1 d . . .
C11 C 0.4289(7) 0.6452(4) 0.0442(4) 0.0484(17) Uani 1 1 d . . .
H11 H 0.3844 0.6228 0.0184 0.058 Uiso 1 1 calc R . .
C12 C 0.3566(7) 0.7119(4) 0.0633(4) 0.0428(16) Uani 1 1 d . . .
S2 S 0.18898(18) 0.75755(12) 0.02834(11) 0.0489(4) Uani 1 1 d . . .
C13 C 0.0562(6) 0.7281(4) 0.1793(4) 0.0410(15) Uani 1 1 d . . .
C14 C 0.0807(6) 0.7852(4) 0.1047(4) 0.0411(15) Uani 1 1 d . . .
C15 C 0.0095(7) 0.8659(4) 0.0870(4) 0.0424(16) Uani 1 1 d . . .
H15 H 0.0252 0.9042 0.0361 0.051 Uiso 1 1 calc R . .
C16 C -0.0830(7) 0.8892(4) 0.1439(4) 0.0444(16) Uani 1 1 d . . .
C17 C -0.1048(7) 0.8339(4) 0.2186(4) 0.0424(16) Uani 1 1 d . . .
H17 H -0.1669 0.8515 0.2577 0.051 Uiso 1 1 calc R . .
C18 C -0.0375(6) 0.7533(4) 0.2376(4) 0.0372(14) Uani 1 1 d . . .
S3 S -0.09186(17) 0.68593(11) 0.32905(11) 0.0472(4) Uani 1 1 d . . .
C19 C 0.1614(7) 0.6616(4) 0.3870(4) 0.0445(16) Uani 1 1 d D . .
C20 C 0.0660(7) 0.6274(4) 0.3702(4) 0.0425(16) Uani 1 1 d . F .
C21 C 0.0844(7) 0.5436(4) 0.3949(4) 0.0452(16) Uani 1 1 d . . .
H21 H 0.0182 0.5198 0.3852 0.054 Uiso 1 1 calc R F .
C22 C 0.2015(7) 0.4954(4) 0.4342(4) 0.0475(17) Uani 1 1 d . F .
C23 C 0.2973(7) 0.5292(4) 0.4494(4) 0.0442(16) Uani 1 1 d . . .
H23 H 0.3766 0.4954 0.4759 0.053 Uiso 1 1 calc R F .
C24 C 0.2786(7) 0.6126(4) 0.4260(4) 0.0438(16) Uani 1 1 d . F .
S4 S 0.3971(2) 0.64988(12) 0.45594(11) 0.0524(5) Uani 1 1 d . . .
Br1 Br 0.48408(16) 0.96074(6) 0.31900(8) 0.1083(5) Uani 1 1 d . . .
Br2 Br 0.66639(10) 0.51913(7) 0.03718(9) 0.0995(4) Uani 1 1 d . . .
Br3 Br -0.17420(9) 0.99792(4) 0.12326(5) 0.0643(3) Uani 1 1 d . . .
Br4 Br 0.23039(9) 0.38203(5) 0.46473(5) 0.0657(3) Uani 1 1 d . . .
O1 O 0.5150(5) 0.6368(3) 0.2956(3) 0.0529(13) Uani 1 1 d . . .
C25 C 0.6457(9) 0.5804(4) 0.3169(6) 0.071(2) Uani 1 1 d DU . .
H25 H 0.6605 0.5733 0.3712 0.086 Uiso 1 1 calc R . .
H25A H 0.7246 0.6021 0.2807 0.086 Uiso 1 1 calc R . .
C26 C 0.6434(8) 0.5003(4) 0.3123(6) 0.0778(19) Uani 1 1 d DU . .
H26 H 0.6218 0.5078 0.2592 0.093 Uiso 1 1 calc R . .
H26A H 0.5696 0.4764 0.3515 0.093 Uiso 1 1 calc R . .
C27 C 0.7844(9) 0.4451(4) 0.3287(7) 0.091(2) Uani 1 1 d DU . .
H27 H 0.8559 0.4710 0.2892 0.109 Uiso 1 1 calc R . .
H27A H 0.8048 0.4409 0.3810 0.109 Uiso 1 1 calc R . .
C28 C 0.8034(9) 0.3610(5) 0.3281(8) 0.104(2) Uani 1 1 d DU . .
H28 H 0.7793 0.3634 0.2772 0.125 Uiso 1 1 calc R . .
H28A H 0.7396 0.3317 0.3709 0.125 Uiso 1 1 calc R . .
C29 C 0.9529(10) 0.3167(6) 0.3396(9) 0.118(3) Uani 1 1 d DU . .
H29 H 1.0143 0.3440 0.2938 0.142 Uiso 1 1 calc R . .
H29A H 0.9790 0.3210 0.3871 0.142 Uiso 1 1 calc R . .
C30 C 0.9823(10) 0.2289(6) 0.3488(9) 0.132(3) Uani 1 1 d DU . .
H30 H 0.9605 0.2230 0.3010 0.158 Uiso 1 1 calc R . .
H30A H 0.9227 0.2001 0.3946 0.158 Uiso 1 1 calc R . .
C31 C 1.1347(11) 0.1932(8) 0.3609(10) 0.145(3) Uani 1 1 d DU . .
H31 H 1.1941 0.2232 0.3158 0.174 Uiso 1 1 calc R . .
H31A H 1.1556 0.1978 0.4094 0.174 Uiso 1 1 calc R . .
C32 C 1.1672(16) 0.1060(8) 0.3678(11) 0.166(5) Uani 1 1 d DU . .
H32 H 1.0998 0.0780 0.4078 0.250 Uiso 1 1 calc R . .
H32A H 1.2625 0.0808 0.3832 0.250 Uiso 1 1 calc R . .
H32B H 1.1604 0.1021 0.3168 0.250 Uiso 1 1 calc R . .
O2 O 0.3501(5) 0.8081(3) 0.1235(3) 0.0572(14) Uani 1 1 d . . .
C33 C 0.3690(9) 0.8858(5) 0.0730(6) 0.079(2) Uani 1 1 d DU . .
H33 H 0.3366 0.8992 0.0209 0.095 Uiso 1 1 calc R . .
H33A H 0.4691 0.8890 0.0655 0.095 Uiso 1 1 calc R . .
C34 C 0.2819(10) 0.9416(4) 0.1141(6) 0.087(2) Uani 1 1 d DU . .
H34 H 0.1822 0.9389 0.1180 0.104 Uiso 1 1 calc R . .
H34A H 0.3089 0.9222 0.1685 0.104 Uiso 1 1 calc R . .
C35 C 0.2944(11) 1.0278(5) 0.0754(6) 0.094(2) Uani 1 1 d DU . .
H35 H 0.2705 1.0473 0.0203 0.112 Uiso 1 1 calc R . .
H35A H 0.3931 1.0314 0.0735 0.112 Uiso 1 1 calc R . .
C36 C 0.2010(11) 1.0812(5) 0.1172(6) 0.0895(19) Uani 1 1 d DU . .
H36 H 0.1052 1.0703 0.1276 0.107 Uiso 1 1 calc R . .
H36A H 0.2358 1.0680 0.1687 0.107 Uiso 1 1 calc R . .
C37 C 0.1939(11) 1.1688(5) 0.0715(6) 0.094(2) Uani 1 1 d DU . .
H37 H 0.1672 1.1808 0.0183 0.113 Uiso 1 1 calc R . .
H37A H 0.2884 1.1804 0.0650 0.113 Uiso 1 1 calc R . .
C38 C 0.0920(11) 1.2236(5) 0.1091(6) 0.096(2) Uani 1 1 d DU . .
H38 H -0.0027 1.2119 0.1163 0.115 Uiso 1 1 calc R . .
H38A H 0.1194 1.2129 0.1619 0.115 Uiso 1 1 calc R . .
C39 C 0.0869(12) 1.3104(5) 0.0606(7) 0.107(3) Uani 1 1 d DU . .
H39 H 0.1815 1.3219 0.0543 0.128 Uiso 1 1 calc R . .
H39A H 0.0620 1.3204 0.0074 0.128 Uiso 1 1 calc R . .
C40 C -0.0161(13) 1.3669(7) 0.0957(8) 0.128(4) Uani 1 1 d DU . .
H40 H -0.1094 1.3543 0.1044 0.192 Uiso 1 1 calc R . .
H40A H -0.0195 1.4225 0.0595 0.192 Uiso 1 1 calc R . .
H40B H 0.0129 1.3609 0.1461 0.192 Uiso 1 1 calc R . .
O3 O 0.1264(4) 0.6503(3) 0.1950(3) 0.0447(11) Uani 1 1 d . E .
C41 C 0.0504(8) 0.5984(4) 0.1832(5) 0.057(2) Uani 1 1 d . . .
H41 H -0.0080 0.5757 0.2327 0.068 Uiso 0.50 1 calc P A 1
H41A H -0.0135 0.6313 0.1419 0.068 Uiso 0.50 1 calc P B 1
H41B H -0.0046 0.6278 0.1372 0.068 Uiso 0.50 1 calc P C 2
H41C H -0.0143 0.5778 0.2305 0.068 Uiso 0.50 1 calc P D 2
C42A C 0.139(4) 0.534(2) 0.161(3) 0.078(5) Uani 0.50 1 d PU E 1
H42A H 0.1869 0.5576 0.1081 0.093 Uiso 0.50 1 calc PR E 1
H42B H 0.0774 0.5018 0.1551 0.093 Uiso 0.50 1 calc PR E 1
C43A C 0.246(3) 0.4779(17) 0.2116(16) 0.078(4) Uani 0.50 1 d PU E 1
H43A H 0.1990 0.4542 0.2650 0.093 Uiso 0.50 1 calc PR E 1
H43B H 0.3102 0.5089 0.2162 0.093 Uiso 0.50 1 calc PR E 1
C44A C 0.333(2) 0.4094(12) 0.1844(13) 0.079(3) Uani 0.50 1 d PU E 1
H44A H 0.2701 0.3748 0.1848 0.094 Uiso 0.50 1 calc PR E 1
H44B H 0.3733 0.4323 0.1293 0.094 Uiso 0.50 1 calc PR E 1
C45A C 0.450(2) 0.3576(11) 0.2351(13) 0.082(3) Uani 0.50 1 d PU E 1
H45A H 0.4085 0.3296 0.2885 0.098 Uiso 0.50 1 calc PR E 1
H45B H 0.5051 0.3934 0.2402 0.098 Uiso 0.50 1 calc PR E 1
C46A C 0.550(3) 0.2949(13) 0.2039(15) 0.087(4) Uani 0.50 1 d PU E 1
H46A H 0.5936 0.3231 0.1510 0.104 Uiso 0.50 1 calc PR E 1
H46B H 0.6264 0.2669 0.2390 0.104 Uiso 0.50 1 calc PR E 1
C47A C 0.487(3) 0.2360(16) 0.1981(16) 0.090(4) Uani 0.50 1 d PU E 1
H47A H 0.4171 0.2623 0.1592 0.108 Uiso 0.50 1 calc PR E 1
H47B H 0.4387 0.2092 0.2498 0.108 Uiso 0.50 1 calc PR E 1
C48A C 0.607(3) 0.1700(16) 0.1708(18) 0.093(5) Uani 0.50 1 d PU E 1
H48A H 0.6582 0.1971 0.1210 0.140 Uiso 0.50 1 calc PR E 1
H48B H 0.5630 0.1313 0.1636 0.140 Uiso 0.50 1 calc PR E 1
H48C H 0.6724 0.1414 0.2114 0.140 Uiso 0.50 1 calc PR E 1
C42B C 0.166(3) 0.528(2) 0.169(3) 0.069(4) Uani 0.50 1 d PU E 2
H42C H 0.1205 0.4881 0.1631 0.083 Uiso 0.50 1 calc PR E 2
H42D H 0.2231 0.5493 0.1180 0.083 Uiso 0.50 1 calc PR E 2
C43B C 0.264(3) 0.4840(15) 0.2337(14) 0.071(4) Uani 0.50 1 d PU E 2
H43C H 0.2987 0.5250 0.2441 0.085 Uiso 0.50 1 calc PR E 2
H43D H 0.2085 0.4566 0.2824 0.085 Uiso 0.50 1 calc PR E 2
C44B C 0.389(2) 0.4228(10) 0.2182(13) 0.072(3) Uani 0.50 1 d PU E 2
H44C H 0.4487 0.4038 0.2619 0.086 Uiso 0.50 1 calc PR E 2
H44D H 0.4440 0.4501 0.1693 0.086 Uiso 0.50 1 calc PR E 2
C45B C 0.358(2) 0.3499(10) 0.2098(12) 0.072(3) Uani 0.50 1 d PU E 2
H45C H 0.3086 0.3202 0.2600 0.087 Uiso 0.50 1 calc PR E 2
H45D H 0.2930 0.3686 0.1685 0.087 Uiso 0.50 1 calc PR E 2
C46B C 0.484(2) 0.2928(12) 0.1893(14) 0.071(3) Uani 0.50 1 d PU E 2
H46C H 0.5476 0.2727 0.2312 0.085 Uiso 0.50 1 calc PR E 2
H46D H 0.5341 0.3225 0.1395 0.085 Uiso 0.50 1 calc PR E 2
C47B C 0.448(2) 0.2218(11) 0.1797(14) 0.070(3) Uani 0.50 1 d PU E 2
H47C H 0.3985 0.1931 0.2302 0.084 Uiso 0.50 1 calc PR E 2
H47D H 0.3805 0.2434 0.1395 0.084 Uiso 0.50 1 calc PR E 2
C48B C 0.556(2) 0.1634(13) 0.1582(16) 0.066(4) Uani 0.50 1 d PU E 2
H48D H 0.6048 0.1893 0.1069 0.099 Uiso 0.50 1 calc PR E 2
H48E H 0.5154 0.1215 0.1548 0.099 Uiso 0.50 1 calc PR E 2
H48F H 0.6235 0.1389 0.1981 0.099 Uiso 0.50 1 calc PR E 2
O4B O 0.153(2) 0.7434(4) 0.3504(10) 0.067(4) Uani 0.45 1 d PDU F 2
C49B C 0.076(2) 0.7936(7) 0.3965(12) 0.078(4) Uani 0.45 1 d PDU F 2
H49B H -0.0233 0.7879 0.4104 0.093 Uiso 0.45 1 calc PR F 2
H49C H 0.1195 0.7797 0.4456 0.093 Uiso 0.45 1 calc PR F 2
C50B C 0.0856(15) 0.8748(8) 0.3438(12) 0.090(4) Uani 0.45 1 d PDU F 2
H50B H 0.1858 0.8758 0.3257 0.107 Uiso 0.45 1 calc PR F 2
H50C H 0.0372 0.8869 0.2968 0.107 Uiso 0.45 1 calc PR F 2
C51B C 0.0269(13) 0.9385(8) 0.3768(15) 0.101(4) Uani 0.45 1 d PDU F 2
H51B H 0.0742 0.9842 0.3474 0.121 Uiso 0.45 1 calc PR F 2
H51C H 0.0494 0.9182 0.4322 0.121 Uiso 0.45 1 calc PR F 2
C52B C -0.1238(11) 0.9689(11) 0.3758(14) 0.107(4) Uani 0.45 1 d PDU F 2
H52B H -0.1482 0.9814 0.3219 0.128 Uiso 0.45 1 calc PR F 2
H52C H -0.1714 0.9253 0.4118 0.128 Uiso 0.45 1 calc PR F 2
C53B C -0.1794(13) 1.0401(11) 0.3981(17) 0.106(4) Uani 0.45 1 d PDU F 2
H53B H -0.1389 1.0317 0.4467 0.128 Uiso 0.45 1 calc PR F 2
H53C H -0.1469 1.0865 0.3560 0.128 Uiso 0.45 1 calc PR F 2
C54B C -0.3313(13) 1.0613(11) 0.4120(16) 0.103(4) Uani 0.45 1 d PDU F 2
H54B H -0.3639 1.0149 0.4541 0.124 Uiso 0.45 1 calc PR F 2
H54C H -0.3719 1.0699 0.3634 0.124 Uiso 0.45 1 calc PR F 2
C55B C -0.3869(18) 1.1325(14) 0.4345(19) 0.101(5) Uani 0.45 1 d PDU F 2
H55B H -0.3402 1.1260 0.4804 0.122 Uiso 0.45 1 calc PR F 2
H55C H -0.3613 1.1798 0.3904 0.122 Uiso 0.45 1 calc PR F 2
C56B C -0.5378(19) 1.1499(13) 0.4546(16) 0.096(6) Uani 0.45 1 d PDU F 2
H56B H -0.5858 1.1633 0.4078 0.144 Uiso 0.45 1 calc PR F 2
H56C H -0.5637 1.1958 0.4735 0.144 Uiso 0.45 1 calc PR F 2
H56D H -0.5659 1.1025 0.4961 0.144 Uiso 0.45 1 calc PR F 2
O4A O 0.135(2) 0.7438(4) 0.3700(9) 0.070(3) Uani 0.55 1 d PDU F 1
C49A C 0.0711(16) 0.7667(7) 0.4385(9) 0.079(3) Uani 0.55 1 d PDU F 1
H49A H 0.1449 0.7741 0.4632 0.095 Uiso 0.55 1 calc PR F 1
H49D H 0.0284 0.7224 0.4776 0.095 Uiso 0.55 1 calc PR F 1
C50A C -0.0378(15) 0.8417(6) 0.4184(9) 0.090(3) Uani 0.55 1 d PDU F 1
H50A H -0.0711 0.8552 0.4670 0.107 Uiso 0.55 1 calc PR F 1
H50D H -0.1183 0.8301 0.4029 0.107 Uiso 0.55 1 calc PR F 1
C51A C 0.0001(15) 0.9142(6) 0.3557(8) 0.094(3) Uani 0.55 1 d PDU F 1
H51A H 0.0811 0.9255 0.3709 0.113 Uiso 0.55 1 calc PR F 1
H51D H 0.0327 0.9007 0.3070 0.113 Uiso 0.55 1 calc PR F 1
C52A C -0.1085(18) 0.9893(7) 0.3360(8) 0.100(3) Uani 0.55 1 d PDU F 1
H52A H -0.1796 0.9818 0.3095 0.120 Uiso 0.55 1 calc PR F 1
H52D H -0.0637 1.0328 0.2970 0.120 Uiso 0.55 1 calc PR F 1
C53A C -0.1832(19) 1.0180(10) 0.4008(7) 0.099(3) Uani 0.55 1 d PDU F 1
H53A H -0.1125 1.0277 0.4259 0.119 Uiso 0.55 1 calc PR F 1
H53D H -0.2248 0.9737 0.4408 0.119 Uiso 0.55 1 calc PR F 1
C54A C -0.295(2) 1.0915(10) 0.3815(7) 0.098(3) Uani 0.55 1 d PDU F 1
H54A H -0.2551 1.1351 0.3396 0.117 Uiso 0.55 1 calc PR F 1
H54D H -0.3685 1.0809 0.3589 0.117 Uiso 0.55 1 calc PR F 1
C55A C -0.366(2) 1.1224(13) 0.4456(11) 0.098(4) Uani 0.55 1 d PDU F 1
H55A H -0.2938 1.1373 0.4653 0.118 Uiso 0.55 1 calc PR F 1
H55D H -0.3992 1.0775 0.4894 0.118 Uiso 0.55 1 calc PR F 1
C56A C -0.485(2) 1.1922(13) 0.4278(11) 0.109(5) Uani 0.55 1 d PDU F 1
H56A H -0.4507 1.2406 0.3929 0.163 Uiso 0.55 1 calc PR F 1
H56E H -0.5314 1.2004 0.4769 0.163 Uiso 0.55 1 calc PR F 1
H56F H -0.5521 1.1818 0.4017 0.163 Uiso 0.55 1 calc PR F 1

loop_
_atom_site_aniso_label
_atom_site_aniso_U_11
_atom_site_aniso_U_22
_atom_site_aniso_U_33
_atom_site_aniso_U_23
_atom_site_aniso_U_13
_atom_site_aniso_U_12
C1 0.035(3) 0.057(4) 0.055(4) -0.029(4) -0.015(3) -0.004(3)
C2 0.039(4) 0.053(4) 0.048(4) -0.021(3) -0.008(3) -0.009(3)
C3 0.058(5) 0.061(5) 0.054(5) -0.023(4) -0.009(4) -0.007(4)
C4 0.066(5) 0.056(5) 0.060(5) -0.023(4) -0.010(4) -0.010(4)
C5 0.038(4) 0.057(4) 0.054(5) -0.009(4) -0.015(3) -0.012(3)
C6 0.035(3) 0.059(4) 0.048(4) -0.014(3) -0.006(3) -0.017(3)
S1 0.0353(9) 0.0938(15) 0.0588(12) -0.0345(11) -0.0017(8) -0.0166(10)
C7 0.037(4) 0.056(4) 0.040(4) -0.023(3) 0.001(3) -0.005(3)
C8 0.033(3) 0.062(4) 0.045(4) -0.015(3) -0.004(3) -0.005(3)
C9 0.034(4) 0.067(5) 0.060(5) -0.022(4) 0.002(3) 0.001(4)
C10 0.047(4) 0.058(5) 0.064(5) -0.028(4) 0.002(4) -0.005(4)
C11 0.041(4) 0.053(4) 0.050(4) -0.018(3) 0.000(3) -0.010(3)
C12 0.037(3) 0.047(4) 0.039(4) -0.013(3) -0.004(3) -0.001(3)
S2 0.0400(9) 0.0641(11) 0.0425(10) -0.0211(9) -0.0086(8) -0.0033(8)
C13 0.031(3) 0.041(4) 0.052(4) -0.018(3) -0.013(3) 0.000(3)
C14 0.033(3) 0.049(4) 0.036(4) -0.006(3) -0.006(3) -0.010(3)
C15 0.036(3) 0.047(4) 0.037(4) -0.006(3) -0.003(3) -0.011(3)
C16 0.038(4) 0.040(4) 0.044(4) -0.005(3) -0.009(3) 0.002(3)
C17 0.032(3) 0.048(4) 0.048(4) -0.022(3) -0.003(3) -0.002(3)
C18 0.026(3) 0.052(4) 0.033(3) -0.013(3) -0.002(3) -0.009(3)
S3 0.0327(8) 0.0556(10) 0.0442(10) -0.0059(8) -0.0056(7) -0.0098(8)
C19 0.042(4) 0.049(4) 0.041(4) -0.012(3) -0.007(3) -0.009(3)
C20 0.044(4) 0.040(3) 0.036(4) -0.004(3) -0.008(3) -0.008(3)
C21 0.035(3) 0.059(4) 0.038(4) -0.010(3) -0.005(3) -0.014(3)
C22 0.047(4) 0.041(4) 0.039(4) 0.003(3) -0.001(3) -0.011(3)
C23 0.037(3) 0.056(4) 0.032(4) -0.009(3) -0.004(3) -0.005(3)
C24 0.036(3) 0.049(4) 0.041(4) -0.007(3) -0.009(3) -0.007(3)
S4 0.0488(10) 0.0643(12) 0.0440(10) -0.0143(9) -0.0137(8) -0.0119(9)
Br1 0.1573(12) 0.0621(6) 0.1096(9) -0.0418(6) 0.0199(8) -0.0349(7)
Br2 0.0621(6) 0.0832(7) 0.1675(12) -0.0779(8) -0.0020(6) 0.0065(5)
Br3 0.0638(5) 0.0405(4) 0.0717(6) -0.0121(4) 0.0025(4) 0.0006(4)
Br4 0.0707(5) 0.0446(4) 0.0664(6) 0.0014(4) -0.0120(4) -0.0133(4)
O1 0.040(3) 0.061(3) 0.067(3) -0.032(3) -0.008(2) -0.010(2)
C25 0.056(4) 0.064(4) 0.100(5) -0.039(4) 0.005(4) -0.016(3)
C26 0.065(3) 0.068(3) 0.107(4) -0.042(3) 0.010(3) -0.019(3)
C27 0.073(3) 0.078(4) 0.122(4) -0.043(4) 0.014(3) -0.017(3)
C28 0.078(4) 0.090(4) 0.135(5) -0.043(4) 0.017(4) -0.015(3)
C29 0.082(4) 0.107(4) 0.149(5) -0.043(4) 0.019(4) -0.013(4)
C30 0.090(4) 0.122(5) 0.160(6) -0.043(5) 0.018(4) -0.012(4)
C31 0.095(5) 0.134(5) 0.171(6) -0.042(6) 0.020(5) -0.007(5)
C32 0.120(7) 0.153(8) 0.186(9) -0.044(8) 0.015(7) -0.004(7)
O2 0.041(3) 0.069(3) 0.076(4) -0.047(3) -0.004(3) -0.004(2)
C33 0.068(4) 0.076(4) 0.113(5) -0.055(4) -0.020(4) -0.005(4)
C34 0.076(4) 0.081(4) 0.116(5) -0.052(4) -0.014(4) -0.006(3)
C35 0.090(4) 0.087(4) 0.115(4) -0.053(3) -0.007(4) -0.011(3)
C36 0.092(4) 0.089(4) 0.109(4) -0.060(3) -0.010(4) -0.016(3)
C37 0.097(4) 0.096(4) 0.105(4) -0.053(3) -0.010(4) -0.018(4)
C38 0.093(4) 0.100(4) 0.104(5) -0.046(4) -0.012(4) -0.018(4)
C39 0.096(5) 0.107(5) 0.111(5) -0.031(4) -0.012(4) -0.017(4)
C40 0.096(6) 0.110(7) 0.142(8) -0.013(6) -0.006(6) -0.008(6)
O3 0.038(2) 0.037(2) 0.056(3) -0.015(2) -0.007(2) -0.001(2)
C41 0.058(5) 0.046(4) 0.071(5) -0.023(4) -0.008(4) -0.011(4)
C42A 0.083(9) 0.056(7) 0.087(9) -0.025(7) 0.004(8) -0.010(7)
C43A 0.083(8) 0.057(7) 0.087(8) -0.027(6) 0.003(7) -0.009(6)
C44A 0.084(7) 0.058(6) 0.088(7) -0.029(6) 0.002(6) -0.006(5)
C45A 0.087(7) 0.061(6) 0.089(7) -0.029(5) 0.001(6) -0.002(6)
C46A 0.091(8) 0.066(6) 0.091(8) -0.029(6) 0.003(6) 0.001(6)
C47A 0.094(8) 0.069(7) 0.092(8) -0.030(6) 0.004(7) 0.004(6)
C48A 0.096(9) 0.070(8) 0.093(9) -0.028(7) 0.006(8) 0.006(7)
C42B 0.070(8) 0.041(6) 0.084(8) -0.020(6) 0.002(7) 0.002(6)
C43B 0.070(7) 0.043(6) 0.084(8) -0.019(5) 0.001(6) 0.004(5)
C44B 0.072(6) 0.045(5) 0.084(7) -0.021(5) 0.001(6) 0.004(5)
C45B 0.072(6) 0.047(5) 0.085(7) -0.021(5) 0.002(5) 0.000(5)
C46B 0.072(6) 0.047(5) 0.084(7) -0.023(5) 0.001(5) -0.003(5)
C47B 0.073(7) 0.047(6) 0.085(7) -0.027(5) 0.000(6) -0.006(5)
C48B 0.071(7) 0.046(6) 0.082(8) -0.029(6) 0.000(6) -0.009(6)
O4B 0.057(7) 0.036(5) 0.113(9) -0.019(5) -0.055(7) 0.003(5)
C49B 0.068(7) 0.045(5) 0.119(8) -0.021(5) -0.048(6) 0.006(5)
C50B 0.079(6) 0.057(5) 0.125(8) -0.022(5) -0.042(6) 0.008(5)
C51B 0.090(6) 0.071(5) 0.128(8) -0.024(5) -0.035(6) 0.010(5)
C52B 0.095(7) 0.079(6) 0.127(8) -0.026(6) -0.029(7) 0.011(6)
C53B 0.095(7) 0.083(6) 0.125(8) -0.028(6) -0.030(7) 0.011(6)
C54B 0.093(7) 0.083(6) 0.121(9) -0.032(6) -0.030(7) 0.012(6)
C55B 0.091(8) 0.084(7) 0.119(9) -0.035(7) -0.031(7) 0.012(7)
C56B 0.087(9) 0.081(9) 0.115(11) -0.035(9) -0.033(9) 0.008(9)
O4A 0.070(6) 0.069(6) 0.079(6) -0.038(5) -0.022(5) 0.001(5)
C49A 0.080(6) 0.076(5) 0.084(6) -0.040(5) -0.016(5) 0.005(5)
C50A 0.090(6) 0.085(5) 0.090(6) -0.041(5) -0.013(5) 0.005(5)
C51A 0.097(6) 0.091(5) 0.094(6) -0.045(5) -0.013(5) 0.004(5)
C52A 0.103(6) 0.096(6) 0.093(6) -0.045(5) -0.012(5) 0.010(5)
C53A 0.104(6) 0.098(6) 0.094(6) -0.050(5) -0.015(5) 0.009(5)
C54A 0.104(7) 0.101(6) 0.093(6) -0.056(6) -0.018(6) 0.010(6)
C55A 0.105(7) 0.105(7) 0.092(7) -0.059(6) -0.021(6) 0.010(6)
C56A 0.117(10) 0.113(9) 0.100(9) -0.060(8) -0.024(8) 0.014(8)

loop_
_atom_type_symbol
_atom_type_description
_atom_type_scat_dispersion_real
_atom_type_scat_dispersion_imag
_atom_type_scat_source
C C 0.0033 0.0016 'International Tables Vol C Tables 4.2.6.8 and 6.1.1.4'
H H 0.0000 0.0000 'International Tables Vol C Tables 4.2.6.8 and 6.1.1.4'
Br Br -0.2901 2.4595 'International Tables Vol C Tables 4.2.6.8 and 6.1.1.4'
O O 0.0106 0.0060 'International Tables Vol C Tables 4.2.6.8 and 6.1.1.4'
S S 0.1246 0.1234 'International Tables Vol C Tables 4.2.6.8 and 6.1.1.4'

loop_
_geom_angle_atom_site_label_1
_geom_angle_atom_site_label_2
_geom_angle_atom_site_label_3
_geom_angle
O1 C1 C2 118.8(7)
O1 C1 C6 120.7(7)
C2 C1 C6 120.6(7)
C3 C2 C1 118.9(7)
C3 C2 S4 118.1(6)
C1 C2 S4 122.6(6)
C4 C3 C2 120.5(8)
C4 C3 H3 119.7
C2 C3 H3 119.7
C3 C4 C5 120.5(7)
C3 C4 Br1 120.5(6)
C5 C4 Br1 119.0(6)
C4 C5 C6 121.3(7)
C4 C5 H5 119.4
C6 C5 H5 119.4
C5 C6 C1 118.2(7)
C5 C6 S1 117.7(6)
C1 C6 S1 123.8(6)
C6 S1 C8 106.4(3)
O2 C7 C12 120.5(6)
O2 C7 C8 119.7(6)
C12 C7 C8 119.5(6)
C9 C8 C7 119.7(7)
C9 C8 S1 116.6(5)
C7 C8 S1 123.2(6)
C10 C9 C8 119.8(7)
C10 C9 H9 120.1
C8 C9 H9 120.1
C9 C10 C11 120.8(7)
C9 C10 Br2 117.8(6)
C11 C10 Br2 121.4(6)
C12 C11 C10 120.5(7)
C12 C11 H11 119.8
C10 C11 H11 119.8
C11 C12 C7 119.7(6)
C11 C12 S2 116.6(5)
C7 C12 S2 123.2(5)
C14 S2 C12 106.1(3)
O3 C13 C14 119.4(6)
O3 C13 C18 121.3(6)
C14 C13 C18 119.3(6)
C13 C14 C15 120.5(6)
C13 C14 S2 121.7(5)
C15 C14 S2 117.6(5)
C16 C15 C14 119.5(6)
C16 C15 H15 120.2
C14 C15 H15 120.2
C15 C16 C17 120.6(6)
C15 C16 Br3 120.5(5)
C17 C16 Br3 118.8(5)
C16 C17 C18 121.2(6)
C16 C17 H17 119.4
C18 C17 H17 119.4
C17 C18 C13 118.8(6)
C17 C18 S3 117.3(5)
C13 C18 S3 123.4(5)
C18 S3 C20 104.6(3)
O4B C19 C20 117.8(11)
O4A C19 C20 119.8(12)
O4B C19 C24 120.5(12)
O4A C19 C24 119.6(12)
C20 C19 C24 120.4(6)
C19 C20 C21 119.9(6)
C19 C20 S3 122.2(5)
C21 C20 S3 117.4(5)
C20 C21 C22 119.0(7)
C20 C21 H21 120.5
C22 C21 H21 120.5
C23 C22 C21 121.0(6)
C23 C22 Br4 119.8(5)
C21 C22 Br4 119.2(6)
C22 C23 C24 120.4(6)
C22 C23 H23 119.8
C24 C23 H23 119.8
C23 C24 C19 119.2(6)
C23 C24 S4 117.0(5)
C19 C24 S4 123.5(6)
C24 S4 C2 105.1(3)
C1 O1 C25 112.6(5)
O1 C25 C26 110.3(7)
O1 C25 H25 109.6
C26 C25 H25 109.6
O1 C25 H25A 109.6
C26 C25 H25A 109.6
H25 C25 H25A 108.1
C25 C26 C27 109.1(7)
C25 C26 H26 109.9
C27 C26 H26 109.9
C25 C26 H26A 109.9
C27 C26 H26A 109.9
H26 C26 H26A 108.3
C28 C27 C26 117.5(9)
C28 C27 H27 107.9
C26 C27 H27 107.9
C28 C27 H27A 107.9
C26 C27 H27A 107.9
H27 C27 H27A 107.2
C27 C28 C29 110.1(9)
C27 C28 H28 109.6
C29 C28 H28 109.6
C27 C28 H28A 109.6
C29 C28 H28A 109.6
H28 C28 H28A 108.2
C30 C29 C28 115.4(10)
C30 C29 H29 108.4
C28 C29 H29 108.4
C30 C29 H29A 108.4
C28 C29 H29A 108.4
H29 C29 H29A 107.5
C29 C30 C31 108.8(10)
C29 C30 H30 109.9
C31 C30 H30 109.9
C29 C30 H30A 109.9
C31 C30 H30A 109.9
H30 C30 H30A 108.3
C32 C31 C30 109.6(11)
C32 C31 H31 109.7
C30 C31 H31 109.7
C32 C31 H31A 109.7
C30 C31 H31A 109.7
H31 C31 H31A 108.2
C31 C32 H32 109.5
C31 C32 H32A 109.5
H32 C32 H32A 109.5
C31 C32 H32B 109.5
H32 C32 H32B 109.5
H32A C32 H32B 109.5
C7 O2 C33 116.2(6)
O2 C33 C34 104.8(7)
O2 C33 H33 110.8
C34 C33 H33 110.8
O2 C33 H33A 110.8
C34 C33 H33A 110.8
H33 C33 H33A 108.9
C35 C34 C33 115.1(8)
C35 C34 H34 108.5
C33 C34 H34 108.5
C35 C34 H34A 108.5
C33 C34 H34A 108.5
H34 C34 H34A 107.5
C34 C35 C36 112.7(9)
C34 C35 H35 109.0
C36 C35 H35 109.0
C34 C35 H35A 109.0
C36 C35 H35A 109.0
H35 C35 H35A 107.8
C37 C36 C35 112.9(9)
C37 C36 H36 109.0
C35 C36 H36 109.0
C37 C36 H36A 109.0
C35 C36 H36A 109.0
H36 C36 H36A 107.8
C36 C37 C38 113.8(9)
C36 C37 H37 108.8
C38 C37 H37 108.8
C36 C37 H37A 108.8
C38 C37 H37A 108.8
H37 C37 H37A 107.7
C39 C38 C37 111.8(9)
C39 C38 H38 109.2
C37 C38 H38 109.2
C39 C38 H38A 109.2
C37 C38 H38A 109.2
H38 C38 H38A 107.9
C40 C39 C38 113.3(10)
C40 C39 H39 108.9
C38 C39 H39 108.9
C40 C39 H39A 108.9
C38 C39 H39A 108.9
H39 C39 H39A 107.7
C39 C40 H40 109.5
C39 C40 H40A 109.5
H40 C40 H40A 109.5
C39 C40 H40B 109.5
H40 C40 H40B 109.5
H40A C40 H40B 109.5
C13 O3 C41 114.5(5)
C42A C41 O3 113.7(19)
O3 C41 C42B 104.9(17)
C42A C41 H41 108.8
O3 C41 H41 108.8
C42B C41 H41 108.1
C42A C41 H41A 108.8
O3 C41 H41A 108.8
C42B C41 H41A 118.3
H41 C41 H41A 107.7
C42A C41 H41B 101.5
O3 C41 H41B 110.8
C42B C41 H41B 110.8
H41 C41 H41B 113.1
C42A C41 H41C 110.8
O3 C41 H41C 110.8
C42B C41 H41C 110.8
H41A C41 H41C 103.4
H41B C41 H41C 108.8
C41 C42A C43A 119(4)
C41 C42A H42A 107.5
C43A C42A H42A 107.5
C41 C42A H42B 107.5
C43A C42A H42B 107.5
H42A C42A H42B 107.0
C42A C43A C44A 116(2)
C42A C43A H43A 108.4
C44A C43A H43A 108.4
C42A C43A H43B 108.4
C44A C43A H43B 108.4
H43A C43A H43B 107.4
C45A C44A C43A 113(2)
C45A C44A H44A 108.9
C43A C44A H44A 108.9
C45A C44A H44B 108.9
C43A C44A H44B 108.9
H44A C44A H44B 107.7
C44A C45A C46A 114.7(19)
C44A C45A H45A 108.6
C46A C45A H45A 108.6
C44A C45A H45B 108.6
C46A C45A H45B 108.6
H45A C45A H45B 107.6
C47A C46A C45A 115(2)
C47A C46A H46A 108.5
C45A C46A H46A 108.5
C47A C46A H46B 108.5
C45A C46A H46B 108.5
H46A C46A H46B 107.5
C46A C47A C48A 109(2)
C46A C47A H47A 109.8
C48A C47A H47A 109.8
C46A C47A H47B 109.8
C48A C47A H47B 109.8
H47A C47A H47B 108.2
C43B C42B C41 114(3)
C43B C42B H42C 108.8
C41 C42B H42C 108.8
C43B C42B H42D 108.8
C41 C42B H42D 108.8
H42C C42B H42D 107.7
C44B C43B C42B 117(2)
C44B C43B H43C 108.2
C42B C43B H43C 108.2
C44B C43B H43D 108.2
C42B C43B H43D 108.2
H43C C43B H43D 107.3
C43B C44B C45B 116.4(19)
C43B C44B H44C 108.2
C45B C44B H44C 108.2
C43B C44B H44D 108.2
C45B C44B H44D 108.2
H44C C44B H44D 107.3
C46B C45B C44B 115.0(17)
C46B C45B H45C 108.5
C44B C45B H45C 108.5
C46B C45B H45D 108.5
C44B C45B H45D 108.5
H45C C45B H45D 107.5
C45B C46B C47B 113.5(17)
C45B C46B H46C 108.9
C47B C46B H46C 108.9
C45B C46B H46D 108.9
C47B C46B H46D 108.9
H46C C46B H46D 107.7
C48B C47B C46B 120.1(17)
C48B C47B H47C 107.3
C46B C47B H47C 107.3
C48B C47B H47D 107.3
C46B C47B H47D 107.3
H47C C47B H47D 106.9
C47B C48B H48D 109.5
C47B C48B H48E 109.5
H48D C48B H48E 109.5
C47B C48B H48F 109.5
H48D C48B H48F 109.5
H48E C48B H48F 109.5
C19 O4B C49B 115.9(11)
C50B C49B O4B 103.2(13)
C50B C49B H49B 111.1
O4B C49B H49B 111.1
C50B C49B H49C 111.1
O4B C49B H49C 111.1
H49B C49B H49C 109.1
C51B C50B C49B 115.8(12)
C51B C50B H50B 108.3
C49B C50B H50B 108.3
C51B C50B H50C 108.3
C49B C50B H50C 108.3
H50B C50B H50C 107.4
C50B C51B C52B 115.8(12)
C50B C51B H51B 108.3
C52B C51B H51B 108.3
C50B C51B H51C 108.3
C52B C51B H51C 108.3
H51B C51B H51C 107.4
C53B C52B C51B 115.7(12)
C53B C52B H52B 108.3
C51B C52B H52B 108.3
C53B C52B H52C 108.3
C51B C52B H52C 108.3
H52B C52B H52C 107.4
C54B C53B C52B 115.8(12)
C54B C53B H53B 108.3
C52B C53B H53B 108.3
C54B C53B H53C 108.3
C52B C53B H53C 108.3
H53B C53B H53C 107.4
C53B C54B C55B 115.8(12)
C53B C54B H54B 108.3
C55B C54B H54B 108.3
C53B C54B H54C 108.3
C55B C54B H54C 108.3
H54B C54B H54C 107.4
C56B C55B C54B 115.8(12)
C56B C55B H55B 108.3
C54B C55B H55B 108.3
C56B C55B H55C 108.3
C54B C55B H55C 108.3
H55B C55B H55C 107.4
C55B C56B H56B 109.5
C55B C56B H56C 109.5
H56B C56B H56C 109.5
C55B C56B H56D 109.5
H56B C56B H56D 109.5
H56C C56B H56D 109.5
C19 O4A C49A 112.2(10)
O4A C49A C50A 112.8(13)
O4A C49A H49A 109.0
C50A C49A H49A 109.0
O4A C49A H49D 109.0
C50A C49A H49D 109.0
H49A C49A H49D 107.8
C49A C50A C51A 118.1(9)
C49A C50A H50A 107.8
C51A C50A H50A 107.8
C49A C50A H50D 107.8
C51A C50A H50D 107.8
H50A C50A H50D 107.1
C52A C51A C50A 118.1(9)
C52A C51A H51A 107.8
C50A C51A H51A 107.8
C52A C51A H51D 107.8
C50A C51A H51D 107.8
H51A C51A H51D 107.1
C51A C52A C53A 118.2(9)
C51A C52A H52A 107.8
C53A C52A H52A 107.8
C51A C52A H52D 107.8
C53A C52A H52D 107.8
H52A C52A H52D 107.1
C52A C53A C54A 118.1(9)
C52A C53A H53A 107.8
C54A C53A H53A 107.8
C52A C53A H53D 107.8
C54A C53A H53D 107.8
H53A C53A H53D 107.1
C55A C54A C53A 118.2(9)
C55A C54A H54A 107.8
C53A C54A H54A 107.8
C55A C54A H54D 107.8
C53A C54A H54D 107.8
H54A C54A H54D 107.1
C54A C55A C56A 118.1(9)
C54A C55A H55A 107.8
C56A C55A H55A 107.8
C54A C55A H55D 107.8
C56A C55A H55D 107.8
H55A C55A H55D 107.1

loop_
_geom_bond_atom_site_label_1
_geom_bond_atom_site_label_2
_geom_bond_distance
C1 O1 1.383(8)
C1 C2 1.402(10)
C1 C6 1.404(10)
C2 C3 1.381(10)
C2 S4 1.761(7)
C3 C4 1.369(11)
C3 H3 0.9500
C4 C5 1.374(11)
C4 Br1 1.881(8)
C5 C6 1.377(10)
C5 H5 0.9500
C6 S1 1.742(8)
S1 C8 1.763(8)
C7 O2 1.359(8)
C7 C12 1.388(10)
C7 C8 1.411(9)
C8 C9 1.385(10)
C9 C10 1.371(11)
C9 H9 0.9500
C10 C11 1.379(10)
C10 Br2 1.883(7)
C11 C12 1.376(9)
C11 H11 0.9500
C12 S2 1.774(6)
S2 C14 1.751(7)
C13 O3 1.357(7)
C13 C14 1.400(9)
C13 C18 1.414(9)
C14 C15 1.401(9)
C15 C16 1.373(9)
C15 H15 0.9500
C16 C17 1.385(9)
C16 Br3 1.881(6)
C17 C18 1.389(9)
C17 H17 0.9500
C18 S3 1.758(6)
S3 C20 1.769(6)
C19 O4B 1.376(9)
C19 O4A 1.377(9)
C19 C20 1.393(9)
C19 C24 1.397(9)
C20 C21 1.395(9)
C21 C22 1.396(9)
C21 H21 0.9500
C22 C23 1.375(10)
C22 Br4 1.889(7)
C23 C24 1.390(9)
C23 H23 0.9500
C24 S4 1.755(7)
O1 C25 1.444(9)
C25 C26 1.503(5)
C25 H25 0.9900
C25 H25A 0.9900
C26 C27 1.503(5)
C26 H26 0.9900
C26 H26A 0.9900
C27 C28 1.503(5)
C27 H27 0.9900
C27 H27A 0.9900
C28 C29 1.503(5)
C28 H28 0.9900
C28 H28A 0.9900
C29 C30 1.503(5)
C29 H29 0.9900
C29 H29A 0.9900
C30 C31 1.503(5)
C30 H30 0.9900
C30 H30A 0.9900
C31 C32 1.503(5)
C31 H31 0.9900
C31 H31A 0.9900
C32 H32 0.9800
C32 H32A 0.9800
C32 H32B 0.9800
O2 C33 1.414(11)
C33 C34 1.493(5)
C33 H33 0.9900
C33 H33A 0.9900
C34 C35 1.493(5)
C34 H34 0.9900
C34 H34A 0.9900
C35 C36 1.493(5)
C35 H35 0.9900
C35 H35A 0.9900
C36 C37 1.493(5)
C36 H36 0.9900
C36 H36A 0.9900
C37 C38 1.493(5)
C37 H37 0.9900
C37 H37A 0.9900
C38 C39 1.493(5)
C38 H38 0.9900
C38 H38A 0.9900
C39 C40 1.493(5)
C39 H39 0.9900
C39 H39A 0.9900
C40 H40 0.9800
C40 H40A 0.9800
C40 H40B 0.9800
O3 C41 1.448(9)
C41 C42A 1.42(4)
C41 C42B 1.56(3)
C41 H41 0.9900
C41 H41A 0.9900
C41 H41B 0.9900
C41 H41C 0.9900
C42A C43A 1.46(4)
C42A H42A 0.9900
C42A H42B 0.9900
C43A C44A 1.52(3)
C43A H43A 0.9900
C43A H43B 0.9900
C44A C45A 1.51(3)
C44A H44A 0.9900
C44A H44B 0.9900
C45A C46A 1.52(3)
C45A H45A 0.9900
C45A H45B 0.9900
C46A C47A 1.42(3)
C46A H46A 0.9900
C46A H46B 0.9900
C47A C48A 1.61(3)
C47A H47A 0.9900
C47A H47B 0.9900
C48A H48A 0.9800
C48A H48B 0.9800
C48A H48C 0.9800
C42B C43B 1.52(4)
C42B H42C 0.9900
C42B H42D 0.9900
C43B C44B 1.50(3)
C43B H43C 0.9900
C43B H43D 0.9900
C44B C45B 1.51(3)
C44B H44C 0.9900
C44B H44D 0.9900
C45B C46B 1.49(2)
C45B H45C 0.9900
C45B H45D 0.9900
C46B C47B 1.51(3)
C46B H46C 0.9900
C46B H46D 0.9900
C47B C48B 1.41(3)
C47B H47C 0.9900
C47B H47D 0.9900
C48B H48D 0.9800
C48B H48E 0.9800
C48B H48F 0.9800
O4B C49B 1.457(13)
C49B C50B 1.453(10)
C49B H49B 0.9900
C49B H49C 0.9900
C50B C51B 1.452(10)
C50B H50B 0.9900
C50B H50C 0.9900
C51B C52B 1.453(10)
C51B H51B 0.9900
C51B H51C 0.9900
C52B C53B 1.453(10)
C52B H52B 0.9900
C52B H52C 0.9900
C53B C54B 1.453(10)
C53B H53B 0.9900
C53B H53C 0.9900
C54B C55B 1.453(10)
C54B H54B 0.9900
C54B H54C 0.9900
C55B C56B 1.453(10)
C55B H55B 0.9900
C55B H55C 0.9900
C56B H56B 0.9800
C56B H56C 0.9800
C56B H56D 0.9800
O4A C49A 1.457(13)
C49A C50A 1.476(8)
C49A H49A 0.9900
C49A H49D 0.9900
C50A C51A 1.476(8)
C50A H50A 0.9900
C50A H50D 0.9900
C51A C52A 1.476(8)
C51A H51A 0.9900
C51A H51D 0.9900
C52A C53A 1.476(8)
C52A H52A 0.9900
C52A H52D 0.9900
C53A C54A 1.476(8)
C53A H53A 0.9900
C53A H53D 0.9900
C54A C55A 1.476(8)
C54A H54A 0.9900
C54A H54D 0.9900
C55A C56A 1.476(8)
C55A H55A 0.9900
C55A H55D 0.9900
C56A H56A 0.9800
C56A H56E 0.9800
C56A H56F 0.9800

loop_
_geom_torsion_atom_site_label_1
_geom_torsion_atom_site_label_2
_geom_torsion_atom_site_label_3
_geom_torsion_atom_site_label_4
_geom_torsion
O1 C1 C2 C3 -179.9(6)
C6 C1 C2 C3 -0.2(10)
O1 C1 C2 S4 7.4(9)
C6 C1 C2 S4 -172.9(5)
C1 C2 C3 C4 1.5(11)
S4 C2 C3 C4 174.5(6)
C2 C3 C4 C5 -1.0(12)
C2 C3 C4 Br1 178.0(6)
C3 C4 C5 C6 -0.8(11)
Br1 C4 C5 C6 -179.8(5)
C4 C5 C6 C1 2.0(10)
C4 C5 C6 S1 -171.3(6)
O1 C1 C6 C5 178.2(6)
C2 C1 C6 C5 -1.5(10)
O1 C1 C6 S1 -8.9(9)
C2 C1 C6 S1 171.4(5)
C5 C6 S1 C8 -134.9(6)
C1 C6 S1 C8 52.2(7)
O2 C7 C8 C9 176.0(7)
C12 C7 C8 C9 1.4(11)
O2 C7 C8 S1 -13.3(10)
C12 C7 C8 S1 172.1(5)
C6 S1 C8 C9 -133.6(6)
C6 S1 C8 C7 55.4(7)
C7 C8 C9 C10 -1.3(11)
S1 C8 C9 C10 -172.6(6)
C8 C9 C10 C11 1.1(12)
C8 C9 C10 Br2 -179.4(6)
C9 C10 C11 C12 -1.0(12)
Br2 C10 C11 C12 179.5(6)
C10 C11 C12 C7 1.1(11)
C10 C11 C12 S2 173.5(6)
O2 C7 C12 C11 -175.8(6)
C8 C7 C12 C11 -1.3(10)
O2 C7 C12 S2 12.3(10)
C8 C7 C12 S2 -173.2(5)
C11 C12 S2 C14 140.4(6)
C7 C12 S2 C14 -47.6(7)
O3 C13 C14 C15 179.9(6)
C18 C13 C14 C15 -2.3(9)
O3 C13 C14 S2 5.3(9)
C18 C13 C14 S2 -177.0(5)
C12 S2 C14 C13 -59.6(6)
C12 S2 C14 C15 125.6(5)
C13 C14 C15 C16 1.2(10)
S2 C14 C15 C16 176.1(5)
C14 C15 C16 C17 0.9(10)
C14 C15 C16 Br3 177.3(5)
C15 C16 C17 C18 -2.0(10)
Br3 C16 C17 C18 -178.4(5)
C16 C17 C18 C13 0.8(10)
C16 C17 C18 S3 -170.9(5)
O3 C13 C18 C17 179.0(6)
C14 C13 C18 C17 1.3(9)
O3 C13 C18 S3 -9.7(9)
C14 C13 C18 S3 172.5(5)
C17 C18 S3 C20 -133.5(5)
C13 C18 S3 C20 55.1(6)
O4B C19 C20 C21 169.3(10)
O4A C19 C20 C21 -173.2(9)
C24 C19 C20 C21 2.4(10)
O4B C19 C20 S3 -19.0(12)
O4A C19 C20 S3 -1.4(11)
C24 C19 C20 S3 174.2(5)
C18 S3 C20 C19 61.3(6)
C18 S3 C20 C21 -126.7(6)
C19 C20 C21 C22 -2.1(10)
S3 C20 C21 C22 -174.2(5)
C20 C21 C22 C23 0.7(10)
C20 C21 C22 Br4 -177.9(5)
C21 C22 C23 C24 0.3(10)
Br4 C22 C23 C24 178.9(5)
C22 C23 C24 C19 0.0(10)
C22 C23 C24 S4 174.2(5)
O4B C19 C24 C23 -167.9(10)
O4A C19 C24 C23 174.2(9)
C20 C19 C24 C23 -1.4(10)
O4B C19 C24 S4 18.3(13)
O4A C19 C24 S4 0.4(12)
C20 C19 C24 S4 -175.2(5)
C23 C24 S4 C2 132.9(6)
C19 C24 S4 C2 -53.2(7)
C3 C2 S4 C24 130.7(6)
C1 C2 S4 C24 -56.6(6)
C2 C1 O1 C25 -94.1(8)
C6 C1 O1 C25 86.2(8)
C1 O1 C25 C26 178.6(7)
O1 C25 C26 C27 175.7(8)
C25 C26 C27 C28 179.1(10)
C26 C27 C28 C29 175.8(10)
C27 C28 C29 C30 173.8(12)
C28 C29 C30 C31 -179.2(12)
C29 C30 C31 C32 -178.3(13)
C12 C7 O2 C33 -99.7(8)
C8 C7 O2 C33 85.7(9)
C7 O2 C33 C34 -178.5(7)
O2 C33 C34 C35 174.8(8)
C33 C34 C35 C36 177.8(9)
C34 C35 C36 C37 -169.9(10)
C35 C36 C37 C38 175.2(9)
C36 C37 C38 C39 -179.0(10)
C37 C38 C39 C40 178.8(11)
C14 C13 O3 C41 -95.2(7)
C18 C13 O3 C41 87.1(7)
C13 O3 C41 C42A 150(2)
C13 O3 C41 C42B 156.2(17)
O3 C41 C42A C43A 57(4)
C42B C41 C42A C43A 23(16)
C41 C42A C43A C44A 178(3)
C42A C43A C44A C45A 175(3)
C43A C44A C45A C46A -173(2)
C44A C45A C46A C47A -62(3)
C45A C46A C47A C48A -175.7(19)
C42A C41 C42B C43B -156(20)
O3 C41 C42B C43B 55(3)
C41 C42B C43B C44B -172(2)
C42B C43B C44B C45B -64(3)
C43B C44B C45B C46B 176.2(18)
C44B C45B C46B C47B -178.8(19)
C45B C46B C47B C48B 178(2)
O4A C19 O4B C49B -4(6)
C20 C19 O4B C49B 97.5(18)
C24 C19 O4B C49B -95.7(18)
C19 O4B C49B C50B 179.7(18)
O4B C49B C50B C51B -175.0(14)
C49B C50B C51B C52B -83(2)
C50B C51B C52B C53B -171(2)
C51B C52B C53B C54B -168(2)
C52B C53B C54B C55B 180(2)
C53B C54B C55B C56B -175(2)
O4B C19 O4A C49A -177(9)
C20 C19 O4A C49A 96.9(17)
C24 C19 O4A C49A -78.8(18)
C19 O4A C49A C50A -141.3(16)
O4A C49A C50A C51A -54(2)
C49A C50A C51A C52A -179.6(15)
C50A C51A C52A C53A 52(2)
C51A C52A C53A C54A -177.8(19)
C52A C53A C54A C55A -177(2)
C53A C54A C55A C56A -175(2)
